data_4132559
loop_
_publ_author_name
'Wu, Pengcheng'
'Yap, Glenn P. A.'
'Theopold, Klaus H.'

_publ_section_title
;
 Structure and Reactivity of Chromium(VI) Alkylidenes.
;
_journal_issue 23
_journal_name_full 'Journal of the American Chemical Society'
_journal_page_first 7088
_journal_page_last 7091
_journal_paper_doi 10.1021/jacs.8b04882
_journal_volume 140
_journal_year 2018
_chemical_formula_sum 'C46 H59 Cr N2 P Si'
_chemical_formula_weight 751.01
_space_group_crystal_system orthorhombic
_space_group_IT_number 29
_space_group_name_Hall 'P 2c -2ac'
_space_group_name_H-M_alt 'P c a 21'
_atom_sites_solution_hydrogens mixed
_audit_creation_method SHELXL-2017/1
_cell_angle_alpha 90
_cell_angle_beta 90
_cell_angle_gamma 90
_cell_formula_units_Z 4
_cell_length_a 17.0985(11)
_cell_length_b 13.5512(9)
_cell_length_c 21.4178(14)
_cell_measurement_reflns_used 9978
_cell_measurement_temperature 200(2)
_cell_measurement_theta_max 23.94
_cell_measurement_theta_min 2.38
_cell_volume 4962.6(6)
_computing_cell_refinement 'Bruker SAINT'
_computing_data_collection 'Bruker APEX2'
_computing_data_reduction 'Bruker SAINT'
_computing_molecular_graphics 'Bruker SHELXTL'
_computing_publication_material 'Bruker SHELXTL'
_computing_structure_refinement 'SHELXL-2017/1 (Sheldrick, 2017)'
_computing_structure_solution 'SHELXS-97 (Sheldrick 2008)'
_diffrn_ambient_temperature 200(2)
_diffrn_detector_area_resol_mean 8.33
_diffrn_measured_fraction_theta_full 1.000
_diffrn_measured_fraction_theta_max 0.995
_diffrn_measurement_device_type 'Bruker AXS APEX diffractometer'
_diffrn_measurement_method '\f and \w scans'
_diffrn_radiation_type MoK\a
_diffrn_radiation_wavelength 0.71073
_diffrn_reflns_av_R_equivalents 0.0426
_diffrn_reflns_av_unetI/netI 0.0318
_diffrn_reflns_Laue_measured_fraction_full 1.000
_diffrn_reflns_Laue_measured_fraction_max 0.995
_diffrn_reflns_limit_h_max 22
_diffrn_reflns_limit_h_min -22
_diffrn_reflns_limit_k_max 17
_diffrn_reflns_limit_k_min -17
_diffrn_reflns_limit_l_max 27
_diffrn_reflns_limit_l_min -27
_diffrn_reflns_number 71736
_diffrn_reflns_point_group_measured_fraction_full 0.989
_diffrn_reflns_point_group_measured_fraction_max 0.984
_diffrn_reflns_theta_full 25.242
_diffrn_reflns_theta_max 27.631
_diffrn_reflns_theta_min 1.503
_exptl_absorpt_coefficient_mu 0.315
_exptl_absorpt_correction_T_max 0.7456
_exptl_absorpt_correction_T_min 0.6853
_exptl_absorpt_correction_type multi-scan
_exptl_absorpt_process_details 'APEX3 (Bruker, 2015)'
_exptl_crystal_colour orange
_exptl_crystal_density_diffrn 1.005
_exptl_crystal_description block
_exptl_crystal_F_000 1608
_exptl_crystal_size_max 0.557
_exptl_crystal_size_mid 0.480
_exptl_crystal_size_min 0.314
_refine_diff_density_max 0.558
_refine_diff_density_min -0.228
_refine_diff_density_rms 0.040
_refine_ls_abs_structure_details
; 
 Flack x determined using 3725 quotients [(I+)-(I-)]/[(I+)+(I-)] 
 (Parsons, Flack and Wagner, Acta Cryst. B69 (2013) 249-259). 
;
_refine_ls_abs_structure_Flack -0.020(6)
_refine_ls_extinction_method none
_refine_ls_goodness_of_fit_ref 1.035
_refine_ls_hydrogen_treatment mixed
_refine_ls_matrix_type full
_refine_ls_number_parameters 475
_refine_ls_number_reflns 11366
_refine_ls_number_restraints 1
_refine_ls_restrained_S_all 1.035
_refine_ls_R_factor_all 0.0588
_refine_ls_R_factor_gt 0.0424
_refine_ls_shift/su_max 0.004
_refine_ls_shift/su_mean 0.000
_refine_ls_structure_factor_coef Fsqd
_refine_ls_weighting_details 'w=1/[\s^2^(Fo^2^)+(0.0638P)^2^+0.6044P] where P=(Fo^2^+2Fc^2^)/3'
_refine_ls_weighting_scheme calc
_refine_ls_wR_factor_gt 0.1053
_refine_ls_wR_factor_ref 0.1155
_reflns_Friedel_coverage 0.925
_reflns_Friedel_fraction_full 0.977
_reflns_Friedel_fraction_max 0.973
_reflns_number_gt 9046
_reflns_number_total 11366
_reflns_threshold_expression 'I > 2\s(I)'
_cod_data_source_file ja8b04882_si_004.cif
_cod_data_source_block kla0941a_sq
_cod_database_code 4132559
_shelx_shelxl_version_number 2017/1
_shelx_space_group_comment
; 
The symmetry employed for this shelxl refinement is uniquely defined 
by the following loop, which should always be used as a source of 
symmetry information in preference to the above space-group names. 
They are only intended as comments. 
;
_shelx_estimated_absorpt_t_min 0.844
_shelx_estimated_absorpt_t_max 0.908

loop_
_space_group_symop_operation_xyz
'x, y, z'
'-x, -y, z+1/2'
'x+1/2, -y, z'
'-x+1/2, y, z+1/2'

loop_
_atom_site_label
_atom_site_type_symbol
_atom_site_fract_x
_atom_site_fract_y
_atom_site_fract_z
_atom_site_U_iso_or_equiv
_atom_site_adp_type
_atom_site_occupancy
_atom_site_site_symmetry_order
_atom_site_calc_flag
_atom_site_refinement_flags_posn
_atom_site_refinement_flags_adp
Cr1 Cr 0.67727(3) 0.72983(3) 0.53526(2) 0.03958(13) Uani 1 1 d . .
P1 P 0.63073(5) 0.82578(6) 0.45174(4) 0.04212(19) Uani 1 1 d . .
Si1 Si 0.53534(7) 0.71269(8) 0.64536(5) 0.0553(3) Uani 1 1 d . .
N1 N 0.72484(16) 0.8060(2) 0.58317(13) 0.0416(6) Uani 1 1 d . .
N2 N 0.71928(17) 0.6305(2) 0.50368(14) 0.0445(6) Uani 1 1 d . .
C1 C 0.7792(2) 0.9528(3) 0.63213(15) 0.0460(8) Uani 1 1 d . .
C2 C 0.8368(2) 0.9949(3) 0.66916(19) 0.0584(10) Uani 1 1 d . .
H2 H 0.835615 1.063921 0.676927 0.070 Uiso 1 1 calc R U
C3 C 0.8957(3) 0.9388(4) 0.69486(19) 0.0643(11) Uani 1 1 d . .
H3 H 0.934264 0.968685 0.720608 0.077 Uiso 1 1 calc R U
C4 C 0.8982(2) 0.8377(4) 0.68273(19) 0.0646(11) Uani 1 1 d . .
H4 H 0.939164 0.799327 0.700228 0.078 Uiso 1 1 calc R U
C5 C 0.8431(2) 0.7924(3) 0.64625(17) 0.0527(8) Uani 1 1 d . .
C6 C 0.7820(2) 0.8505(3) 0.61982(15) 0.0431(7) Uani 1 1 d . .
C7 C 0.7153(2) 1.0184(3) 0.60447(17) 0.0526(9) Uani 1 1 d . .
H7 H 0.678962 0.975432 0.579980 0.063 Uiso 1 1 calc R U
C8 C 0.6678(3) 1.0702(3) 0.6548(2) 0.0691(11) Uani 1 1 d . .
H8A H 0.621505 1.100707 0.635908 0.104 Uiso 1 1 calc R U
H8B H 0.699879 1.121196 0.674640 0.104 Uiso 1 1 calc R U
H8C H 0.651284 1.021949 0.686254 0.104 Uiso 1 1 calc R U
C46 C 0.7103(2) 0.8736(3) 0.40425(15) 0.0451(8) Uani 1 1 d . .
C9 C 0.7501(3) 1.0945(3) 0.5600(2) 0.0694(11) Uani 1 1 d . .
H9A H 0.786767 1.061947 0.531548 0.104 Uiso 1 1 calc R U
H9B H 0.777723 1.145172 0.584066 0.104 Uiso 1 1 calc R U
H9C H 0.708018 1.125417 0.535794 0.104 Uiso 1 1 calc R U
C10 C 0.8449(3) 0.6817(3) 0.6356(2) 0.0711(12) Uani 1 1 d . .
H10 H 0.818817 0.668585 0.594599 0.085 Uiso 1 1 calc R U
C11 C 0.9287(4) 0.6417(5) 0.6311(4) 0.125(3) Uani 1 1 d . .
H11A H 0.928225 0.577905 0.609574 0.188 Uiso 1 1 calc R U
H11B H 0.950140 0.633307 0.673199 0.188 Uiso 1 1 calc R U
H11C H 0.961172 0.688402 0.607699 0.188 Uiso 1 1 calc R U
C12 C 0.8001(5) 0.6302(5) 0.6835(5) 0.129(3) Uani 1 1 d . .
H12A H 0.797911 0.559657 0.673469 0.194 Uiso 1 1 calc R U
H12B H 0.746924 0.656996 0.685010 0.194 Uiso 1 1 calc R U
H12C H 0.825425 0.639239 0.724117 0.194 Uiso 1 1 calc R U
C13 C 0.8330(2) 0.5585(3) 0.4529(2) 0.0567(9) Uani 1 1 d . .
C14 C 0.8809(3) 0.4763(3) 0.4449(3) 0.0806(14) Uani 1 1 d . .
H14 H 0.926133 0.481484 0.419407 0.097 Uiso 1 1 calc R U
C15 C 0.8638(3) 0.3876(4) 0.4733(3) 0.0878(16) Uani 1 1 d . .
H15 H 0.896753 0.332027 0.466735 0.105 Uiso 1 1 calc R U
C16 C 0.7992(3) 0.3795(3) 0.5111(2) 0.0731(13) Uani 1 1 d . .
H16 H 0.788848 0.318237 0.530920 0.088 Uiso 1 1 calc R U
C17 C 0.7484(2) 0.4581(3) 0.52122(19) 0.0561(10) Uani 1 1 d . .
C18 C 0.7669(2) 0.5489(2) 0.49170(17) 0.0484(8) Uani 1 1 d . .
C19 C 0.8508(3) 0.6536(3) 0.4195(2) 0.0624(10) Uani 1 1 d . .
H19 H 0.822812 0.708101 0.441613 0.075 Uiso 1 1 calc R U
C20 C 0.9367(4) 0.6780(6) 0.4187(5) 0.136(3) Uani 1 1 d . .
H20A H 0.964025 0.632332 0.390744 0.204 Uiso 1 1 calc R U
H20B H 0.957992 0.671680 0.461029 0.204 Uiso 1 1 calc R U
H20C H 0.943950 0.745778 0.403938 0.204 Uiso 1 1 calc R U
C21 C 0.8223(5) 0.6507(5) 0.3536(3) 0.111(2) Uani 1 1 d . .
H21A H 0.824134 0.717268 0.335760 0.167 Uiso 1 1 calc R U
H21B H 0.768339 0.626323 0.352728 0.167 Uiso 1 1 calc R U
H21C H 0.855694 0.606607 0.328977 0.167 Uiso 1 1 calc R U
C22 C 0.6751(3) 0.4489(3) 0.5600(2) 0.0672(11) Uani 1 1 d . .
H22 H 0.666589 0.513994 0.580905 0.081 Uiso 1 1 calc R U
C23 C 0.6799(4) 0.3720(4) 0.6107(3) 0.101(2) Uani 1 1 d . .
H23A H 0.681515 0.306193 0.591788 0.151 Uiso 1 1 calc R U
H23B H 0.633990 0.377287 0.637834 0.151 Uiso 1 1 calc R U
H23C H 0.727439 0.382624 0.635381 0.151 Uiso 1 1 calc R U
C24 C 0.6043(3) 0.4306(4) 0.5173(3) 0.0922(17) Uani 1 1 d . .
H24A H 0.606218 0.476023 0.481784 0.138 Uiso 1 1 calc R U
H24B H 0.555947 0.441603 0.540929 0.138 Uiso 1 1 calc R U
H24C H 0.605496 0.362388 0.502117 0.138 Uiso 1 1 calc R U
C25 C 0.5834(2) 0.6898(3) 0.56911(18) 0.0496(8) Uani 1 1 d . .
H25 H 0.555(3) 0.632(3) 0.550(2) 0.072(13) Uiso 1 1 d . .
C26 C 0.4269(3) 0.7251(4) 0.6344(2) 0.0772(13) Uani 1 1 d . .
H26A H 0.415581 0.785783 0.611222 0.116 Uiso 1 1 calc R U
H26B H 0.401272 0.727823 0.675313 0.116 Uiso 1 1 calc R U
H26C H 0.407163 0.668167 0.611000 0.116 Uiso 1 1 calc R U
C27 C 0.5520(3) 0.6011(4) 0.6951(2) 0.0820(14) Uani 1 1 d . .
H27A H 0.532586 0.542365 0.673336 0.123 Uiso 1 1 calc R U
H27B H 0.524013 0.608733 0.734760 0.123 Uiso 1 1 calc R U
H27C H 0.608068 0.593662 0.703309 0.123 Uiso 1 1 calc R U
C28 C 0.5734(3) 0.8231(4) 0.6860(2) 0.0836(15) Uani 1 1 d . .
H28A H 0.629310 0.814422 0.694415 0.125 Uiso 1 1 calc R U
H28B H 0.545326 0.831972 0.725470 0.125 Uiso 1 1 calc R U
H28C H 0.565729 0.881344 0.659576 0.125 Uiso 1 1 calc R U
C29 C 0.5139(3) 0.9214(4) 0.51716(18) 0.0686(12) Uani 1 1 d . .
H29 H 0.499229 0.856959 0.530065 0.082 Uiso 1 1 calc R U
C30 C 0.4727(3) 1.0029(4) 0.5389(2) 0.0819(14) Uani 1 1 d . .
H30 H 0.429915 0.993530 0.566586 0.098 Uiso 1 1 calc R U
C31 C 0.4927(3) 1.0953(4) 0.5212(3) 0.0898(17) Uani 1 1 d . .
H31 H 0.464240 1.150325 0.536771 0.108 Uiso 1 1 calc R U
C32 C 0.5534(3) 1.1098(4) 0.4812(3) 0.0911(17) Uani 1 1 d . .
H32 H 0.567690 1.174766 0.469188 0.109 Uiso 1 1 calc R U
C33 C 0.5951(3) 1.0278(3) 0.4577(3) 0.0733(12) Uani 1 1 d . .
H33 H 0.636367 1.037428 0.428563 0.088 Uiso 1 1 calc R U
C34 C 0.5760(2) 0.9339(3) 0.47693(16) 0.0474(8) Uani 1 1 d . .
C35 C 0.5058(3) 0.8124(4) 0.3665(2) 0.0739(12) Uani 1 1 d . .
H35 H 0.494582 0.879192 0.376553 0.089 Uiso 1 1 calc R U
C36 C 0.4616(3) 0.7632(5) 0.3222(3) 0.0899(17) Uani 1 1 d . .
H36 H 0.420909 0.797316 0.301081 0.108 Uiso 1 1 calc R U
C37 C 0.4755(4) 0.6673(6) 0.3084(3) 0.100(2) Uani 1 1 d . .
H37 H 0.444226 0.634648 0.278154 0.120 Uiso 1 1 calc R U
C38 C 0.5349(4) 0.6168(5) 0.3382(2) 0.0885(18) Uani 1 1 d . .
H38 H 0.544722 0.549569 0.328422 0.106 Uiso 1 1 calc R U
C39 C 0.5802(3) 0.6652(4) 0.3825(2) 0.0663(11) Uani 1 1 d . .
H39 H 0.620669 0.630610 0.403527 0.080 Uiso 1 1 calc R U
C40 C 0.5667(2) 0.7635(3) 0.39621(17) 0.0541(9) Uani 1 1 d . .
C41 C 0.7779(2) 0.9047(3) 0.43308(17) 0.0508(9) Uani 1 1 d . .
H41 H 0.782388 0.899741 0.477178 0.061 Uiso 1 1 calc R U
C42 C 0.8406(3) 0.9437(4) 0.3983(2) 0.0647(11) Uani 1 1 d . .
H42 H 0.886594 0.966816 0.418487 0.078 Uiso 1 1 calc R U
C43 C 0.8337(3) 0.9475(4) 0.3344(2) 0.0708(13) Uani 1 1 d . .
H43 H 0.876150 0.972084 0.310335 0.085 Uiso 1 1 calc R U
C44 C 0.7675(3) 0.9169(4) 0.30456(19) 0.0736(13) Uani 1 1 d . .
H44 H 0.764090 0.920667 0.260356 0.088 Uiso 1 1 calc R U
C45 C 0.7049(2) 0.8800(4) 0.33913(17) 0.0619(11) Uani 1 1 d . .
H45 H 0.658552 0.859222 0.318496 0.074 Uiso 1 1 calc R U

loop_
_atom_site_aniso_label
_atom_site_aniso_U_11
_atom_site_aniso_U_22
_atom_site_aniso_U_33
_atom_site_aniso_U_23
_atom_site_aniso_U_13
_atom_site_aniso_U_12
Cr1 0.0444(3) 0.0355(2) 0.0389(2) 0.0011(2) 0.0035(2) 0.0039(2)
P1 0.0434(4) 0.0479(4) 0.0350(4) 0.0014(4) 0.0039(4) 0.0041(4)
Si1 0.0541(6) 0.0659(6) 0.0459(5) -0.0007(5) 0.0052(5) -0.0043(5)
N1 0.0509(16) 0.0374(13) 0.0364(13) 0.0055(11) 0.0001(12) 0.0022(12)
N2 0.0452(16) 0.0361(14) 0.0522(16) -0.0012(12) 0.0025(13) 0.0015(12)
C1 0.054(2) 0.0464(18) 0.0371(16) 0.0042(14) 0.0011(14) -0.0048(15)
C2 0.064(2) 0.062(2) 0.050(2) -0.0008(18) 0.0035(18) -0.012(2)
C3 0.057(2) 0.085(3) 0.051(2) 0.000(2) -0.0062(18) -0.011(2)
C4 0.052(2) 0.091(3) 0.052(2) 0.005(2) -0.0038(18) 0.015(2)
C5 0.056(2) 0.066(2) 0.0365(16) 0.0050(17) -0.0017(16) 0.0102(18)
C6 0.0441(18) 0.0487(18) 0.0363(15) 0.0063(14) 0.0049(14) 0.0011(14)
C7 0.066(2) 0.0383(18) 0.054(2) 0.0010(15) -0.0098(17) -0.0019(16)
C8 0.072(3) 0.061(2) 0.074(3) -0.001(2) -0.004(2) 0.008(2)
C46 0.0455(19) 0.054(2) 0.0361(16) 0.0064(14) 0.0063(14) 0.0059(15)
C9 0.098(3) 0.048(2) 0.062(2) 0.0143(19) -0.001(2) -0.004(2)
C10 0.077(3) 0.063(3) 0.073(3) -0.007(2) -0.023(2) 0.026(2)
C11 0.124(5) 0.089(4) 0.163(7) 0.002(4) -0.004(5) 0.054(4)
C12 0.155(6) 0.071(4) 0.162(7) 0.037(4) 0.020(6) -0.015(4)
C13 0.059(2) 0.049(2) 0.063(2) -0.0077(18) 0.0052(19) 0.0127(16)
C14 0.078(3) 0.066(3) 0.098(4) -0.008(3) 0.028(3) 0.020(2)
C15 0.101(4) 0.057(3) 0.105(4) 0.003(3) 0.019(3) 0.035(3)
C16 0.089(3) 0.044(2) 0.086(3) 0.004(2) 0.003(3) 0.014(2)
C17 0.066(2) 0.0381(17) 0.064(3) -0.0008(16) 0.0033(18) 0.0024(17)
C18 0.056(2) 0.0375(17) 0.0516(19) -0.0067(15) -0.0001(16) 0.0029(15)
C19 0.059(2) 0.052(2) 0.076(3) -0.002(2) 0.016(2) 0.0044(19)
C20 0.084(4) 0.103(5) 0.221(10) 0.017(6) -0.015(5) -0.021(4)
C21 0.154(6) 0.099(5) 0.080(4) 0.024(4) 0.011(4) -0.023(4)
C22 0.081(3) 0.044(2) 0.077(3) 0.0018(19) 0.011(2) -0.0013(19)
C23 0.131(5) 0.059(3) 0.112(4) 0.029(3) 0.033(4) 0.019(3)
C24 0.081(3) 0.086(3) 0.109(4) -0.009(3) 0.011(3) -0.024(3)
C25 0.052(2) 0.048(2) 0.0496(19) 0.0036(16) 0.0005(16) 0.0010(16)
C26 0.057(2) 0.103(4) 0.072(3) 0.002(3) 0.012(2) 0.005(2)
C27 0.089(4) 0.089(3) 0.067(3) 0.017(3) 0.004(3) -0.005(3)
C28 0.093(3) 0.095(4) 0.062(3) -0.022(3) 0.019(3) -0.017(3)
C29 0.074(3) 0.082(3) 0.050(2) 0.011(2) 0.0145(19) 0.031(2)
C30 0.078(3) 0.114(4) 0.054(2) -0.004(3) 0.011(2) 0.042(3)
C31 0.084(4) 0.083(3) 0.102(4) -0.031(3) -0.016(3) 0.040(3)
C32 0.068(3) 0.062(3) 0.143(5) -0.008(3) 0.002(3) 0.018(2)
C33 0.061(2) 0.054(2) 0.105(4) 0.007(3) 0.007(3) 0.0138(19)
C34 0.0480(19) 0.057(2) 0.0371(15) -0.0010(15) -0.0029(14) 0.0114(16)
C35 0.056(2) 0.106(4) 0.060(2) -0.005(3) -0.008(2) 0.004(2)
C36 0.056(3) 0.144(6) 0.069(3) -0.014(3) -0.013(2) -0.007(3)
C37 0.080(4) 0.160(6) 0.060(3) -0.023(4) -0.004(3) -0.053(4)
C38 0.098(4) 0.097(4) 0.070(3) -0.026(3) 0.015(3) -0.044(3)
C39 0.069(3) 0.076(3) 0.054(2) -0.006(2) 0.0080(19) -0.018(2)
C40 0.0449(19) 0.077(3) 0.0403(18) 0.0000(17) 0.0067(15) -0.0085(18)
C41 0.052(2) 0.060(2) 0.0402(17) 0.0033(16) -0.0022(15) -0.0006(18)
C42 0.060(2) 0.080(3) 0.055(2) 0.010(2) -0.0037(19) -0.010(2)
C43 0.053(2) 0.095(3) 0.063(3) 0.020(2) 0.012(2) -0.007(2)
C44 0.068(3) 0.115(4) 0.0383(19) 0.012(2) 0.0053(18) -0.009(3)
C45 0.048(2) 0.097(3) 0.0404(19) 0.007(2) 0.0023(16) 0.001(2)

loop_
_atom_type_symbol
_atom_type_description
_atom_type_scat_dispersion_real
_atom_type_scat_dispersion_imag
_atom_type_scat_source
C C 0.0033 0.0016 'International Tables Vol C Tables 4.2.6.8 and 6.1.1.4'
H H 0.0000 0.0000 'International Tables Vol C Tables 4.2.6.8 and 6.1.1.4'
Cr Cr 0.3209 0.6236 'International Tables Vol C Tables 4.2.6.8 and 6.1.1.4'
N N 0.0061 0.0033 'International Tables Vol C Tables 4.2.6.8 and 6.1.1.4'
P P 0.1023 0.0942 'International Tables Vol C Tables 4.2.6.8 and 6.1.1.4'
Si Si 0.0817 0.0704 'International Tables Vol C Tables 4.2.6.8 and 6.1.1.4'

loop_
_geom_angle_atom_site_label_1
_geom_angle_atom_site_label_2
_geom_angle_atom_site_label_3
_geom_angle
N1 Cr1 N2 122.60(14)
N1 Cr1 C25 111.40(16)
N2 Cr1 C25 107.29(16)
N1 Cr1 P1 106.92(9)
N2 Cr1 P1 106.46(11)
C25 Cr1 P1 99.64(12)
C46 P1 C34 105.28(17)
C46 P1 C40 104.44(16)
C34 P1 C40 104.87(18)
C46 P1 Cr1 111.70(11)
C34 P1 Cr1 113.19(11)
C40 P1 Cr1 116.35(14)
C28 Si1 C25 113.2(2)
C28 Si1 C27 109.4(3)
C25 Si1 C27 107.4(2)
C28 Si1 C26 109.5(3)
C25 Si1 C26 110.1(2)
C27 Si1 C26 107.1(2)
C6 N1 Cr1 163.4(2)
C18 N2 Cr1 164.5(3)
C2 C1 C6 119.1(4)
C2 C1 C7 119.4(3)
C6 C1 C7 121.5(3)
C3 C2 C1 121.4(4)
C3 C2 H2 119.3
C1 C2 H2 119.3
C2 C3 C4 119.3(4)
C2 C3 H3 120.3
C4 C3 H3 120.3
C5 C4 C3 121.7(4)
C5 C4 H4 119.1
C3 C4 H4 119.1
C4 C5 C6 118.9(4)
C4 C5 C10 121.0(4)
C6 C5 C10 120.1(4)
N1 C6 C1 120.5(3)
N1 C6 C5 119.9(3)
C1 C6 C5 119.6(3)
C8 C7 C9 109.8(3)
C8 C7 C1 112.0(3)
C9 C7 C1 110.9(3)
C8 C7 H7 108.0
C9 C7 H7 108.0
C1 C7 H7 108.0
C7 C8 H8A 109.5
C7 C8 H8B 109.5
H8A C8 H8B 109.5
C7 C8 H8C 109.5
H8A C8 H8C 109.5
H8B C8 H8C 109.5
C41 C46 C45 118.9(3)
C41 C46 P1 119.1(3)
C45 C46 P1 122.0(3)
C7 C9 H9A 109.5
C7 C9 H9B 109.5
H9A C9 H9B 109.5
C7 C9 H9C 109.5
H9A C9 H9C 109.5
H9B C9 H9C 109.5
C12 C10 C5 110.9(5)
C12 C10 C11 111.4(5)
C5 C10 C11 112.2(5)
C12 C10 H10 107.4
C5 C10 H10 107.4
C11 C10 H10 107.4
C10 C11 H11A 109.5
C10 C11 H11B 109.5
H11A C11 H11B 109.5
C10 C11 H11C 109.5
H11A C11 H11C 109.5
H11B C11 H11C 109.5
C10 C12 H12A 109.5
C10 C12 H12B 109.5
H12A C12 H12B 109.5
C10 C12 H12C 109.5
H12A C12 H12C 109.5
H12B C12 H12C 109.5
C14 C13 C18 118.0(4)
C14 C13 C19 120.4(4)
C18 C13 C19 121.5(3)
C15 C14 C13 121.3(4)
C15 C14 H14 119.4
C13 C14 H14 119.4
C16 C15 C14 119.9(4)
C16 C15 H15 120.1
C14 C15 H15 120.1
C15 C16 C17 122.3(4)
C15 C16 H16 118.9
C17 C16 H16 118.9
C16 C17 C18 117.0(4)
C16 C17 C22 122.8(4)
C18 C17 C22 120.2(3)
N2 C18 C13 120.1(3)
N2 C18 C17 118.3(3)
C13 C18 C17 121.5(3)
C21 C19 C13 111.2(4)
C21 C19 C20 108.3(6)
C13 C19 C20 113.0(5)
C21 C19 H19 108.1
C13 C19 H19 108.1
C20 C19 H19 108.1
C19 C20 H20A 109.5
C19 C20 H20B 109.5
H20A C20 H20B 109.5
C19 C20 H20C 109.5
H20A C20 H20C 109.5
H20B C20 H20C 109.5
C19 C21 H21A 109.5
C19 C21 H21B 109.5
H21A C21 H21B 109.5
C19 C21 H21C 109.5
H21A C21 H21C 109.5
H21B C21 H21C 109.5
C23 C22 C17 114.1(4)
C23 C22 C24 111.1(4)
C17 C22 C24 109.9(4)
C23 C22 H22 107.1
C17 C22 H22 107.1
C24 C22 H22 107.1
C22 C23 H23A 109.5
C22 C23 H23B 109.5
H23A C23 H23B 109.5
C22 C23 H23C 109.5
H23A C23 H23C 109.5
H23B C23 H23C 109.5
C22 C24 H24A 109.5
C22 C24 H24B 109.5
H24A C24 H24B 109.5
C22 C24 H24C 109.5
H24A C24 H24C 109.5
H24B C24 H24C 109.5
Cr1 C25 Si1 133.1(2)
Cr1 C25 H25 119(3)
Si1 C25 H25 106(3)
Si1 C26 H26A 109.5
Si1 C26 H26B 109.5
H26A C26 H26B 109.5
Si1 C26 H26C 109.5
H26A C26 H26C 109.5
H26B C26 H26C 109.5
Si1 C27 H27A 109.5
Si1 C27 H27B 109.5
H27A C27 H27B 109.5
Si1 C27 H27C 109.5
H27A C27 H27C 109.5
H27B C27 H27C 109.5
Si1 C28 H28A 109.5
Si1 C28 H28B 109.5
H28A C28 H28B 109.5
Si1 C28 H28C 109.5
H28A C28 H28C 109.5
H28B C28 H28C 109.5
C34 C29 C30 120.2(5)
C34 C29 H29 119.9
C30 C29 H29 119.9
C31 C30 C29 120.9(5)
C31 C30 H30 119.5
C29 C30 H30 119.5
C30 C31 C32 120.2(5)
C30 C31 H31 119.9
C32 C31 H31 119.9
C31 C32 C33 119.8(5)
C31 C32 H32 120.1
C33 C32 H32 120.1
C34 C33 C32 119.9(5)
C34 C33 H33 120.0
C32 C33 H33 120.0
C33 C34 C29 119.0(4)
C33 C34 P1 122.2(3)
C29 C34 P1 118.8(3)
C36 C35 C40 119.6(5)
C36 C35 H35 120.2
C40 C35 H35 120.2
C37 C36 C35 121.0(6)
C37 C36 H36 119.5
C35 C36 H36 119.5
C36 C37 C38 120.3(5)
C36 C37 H37 119.8
C38 C37 H37 119.8
C37 C38 C39 119.4(6)
C37 C38 H38 120.3
C39 C38 H38 120.3
C40 C39 C38 120.4(5)
C40 C39 H39 119.8
C38 C39 H39 119.8
C39 C40 C35 119.2(4)
C39 C40 P1 118.9(3)
C35 C40 P1 121.9(4)
C46 C41 C42 121.1(3)
C46 C41 H41 119.4
C42 C41 H41 119.4
C43 C42 C41 118.4(4)
C43 C42 H42 120.8
C41 C42 H42 120.8
C44 C43 C42 121.7(4)
C44 C43 H43 119.1
C42 C43 H43 119.1
C43 C44 C45 119.8(4)
C43 C44 H44 120.1
C45 C44 H44 120.1
C44 C45 C46 120.0(4)
C44 C45 H45 120.0
C46 C45 H45 120.0

loop_
_geom_bond_atom_site_label_1
_geom_bond_atom_site_label_2
_geom_bond_distance
Cr1 N1 1.668(3)
Cr1 N2 1.668(3)
Cr1 C25 1.843(4)
Cr1 P1 2.3503(10)
P1 C46 1.818(3)
P1 C34 1.821(4)
P1 C40 1.824(4)
Si1 C28 1.849(5)
Si1 C25 1.854(4)
Si1 C27 1.872(5)
Si1 C26 1.877(5)
N1 C6 1.391(5)
N2 C18 1.398(4)
C1 C2 1.388(5)
C1 C6 1.412(5)
C1 C7 1.528(5)
C2 C3 1.376(6)
C2 H2 0.9500
C3 C4 1.395(7)
C3 H3 0.9500
C4 C5 1.370(6)
C4 H4 0.9500
C5 C6 1.426(5)
C5 C10 1.518(6)
C7 C8 1.521(6)
C7 C9 1.525(5)
C7 H7 1.0000
C8 H8A 0.9800
C8 H8B 0.9800
C8 H8C 0.9800
C46 C41 1.377(5)
C46 C45 1.400(5)
C9 H9A 0.9800
C9 H9B 0.9800
C9 H9C 0.9800
C10 C12 1.458(9)
C10 C11 1.535(8)
C10 H10 1.0000
C11 H11A 0.9800
C11 H11B 0.9800
C11 H11C 0.9800
C12 H12A 0.9800
C12 H12B 0.9800
C12 H12C 0.9800
C13 C14 1.394(5)
C13 C18 1.408(5)
C13 C19 1.504(6)
C14 C15 1.378(7)
C14 H14 0.9500
C15 C16 1.374(7)
C15 H15 0.9500
C16 C17 1.391(6)
C16 H16 0.9500
C17 C18 1.419(5)
C17 C22 1.508(6)
C19 C21 1.495(8)
C19 C20 1.505(8)
C19 H19 1.0000
C20 H20A 0.9800
C20 H20B 0.9800
C20 H20C 0.9800
C21 H21A 0.9800
C21 H21B 0.9800
C21 H21C 0.9800
C22 C23 1.507(7)
C22 C24 1.537(7)
C22 H22 1.0000
C23 H23A 0.9800
C23 H23B 0.9800
C23 H23C 0.9800
C24 H24A 0.9800
C24 H24B 0.9800
C24 H24C 0.9800
C25 H25 1.01(5)
C26 H26A 0.9800
C26 H26B 0.9800
C26 H26C 0.9800
C27 H27A 0.9800
C27 H27B 0.9800
C27 H27C 0.9800
C28 H28A 0.9800
C28 H28B 0.9800
C28 H28C 0.9800
C29 C34 1.377(6)
C29 C30 1.390(6)
C29 H29 0.9500
C30 C31 1.353(8)
C30 H30 0.9500
C31 C32 1.359(8)
C31 H31 0.9500
C32 C33 1.414(7)
C32 H32 0.9500
C33 C34 1.376(6)
C33 H33 0.9500
C35 C36 1.385(7)
C35 C40 1.387(6)
C35 H35 0.9500
C36 C37 1.353(9)
C36 H36 0.9500
C37 C38 1.381(9)
C37 H37 0.9500
C38 C39 1.390(7)
C38 H38 0.9500
C39 C40 1.383(7)
C39 H39 0.9500
C41 C42 1.409(6)
C41 H41 0.9500
C42 C43 1.375(6)
C42 H42 0.9500
C43 C44 1.364(7)
C43 H43 0.9500
C44 C45 1.394(6)
C44 H44 0.9500
C45 H45 0.9500

loop_
_geom_torsion_atom_site_label_1
_geom_torsion_atom_site_label_2
_geom_torsion_atom_site_label_3
_geom_torsion_atom_site_label_4
_geom_torsion
N2 Cr1 N1 C6 0.1(9)
C25 Cr1 N1 C6 129.1(8)
P1 Cr1 N1 C6 -123.0(8)
N1 Cr1 N2 C18 27.1(11)
C25 Cr1 N2 C18 -103.7(10)
P1 Cr1 N2 C18 150.4(10)
C6 C1 C2 C3 -1.1(6)
C7 C1 C2 C3 -179.7(4)
C1 C2 C3 C4 0.9(6)
C2 C3 C4 C5 -0.6(6)
C3 C4 C5 C6 0.4(6)
C3 C4 C5 C10 -177.6(4)
Cr1 N1 C6 C1 153.5(7)
Cr1 N1 C6 C5 -27.7(10)
C2 C1 C6 N1 179.6(3)
C7 C1 C6 N1 -1.7(5)
C2 C1 C6 C5 0.9(5)
C7 C1 C6 C5 179.5(3)
C4 C5 C6 N1 -179.3(3)
C10 C5 C6 N1 -1.3(5)
C4 C5 C6 C1 -0.5(5)
C10 C5 C6 C1 177.5(4)
C2 C1 C7 C8 -60.4(5)
C6 C1 C7 C8 121.0(4)
C2 C1 C7 C9 62.7(4)
C6 C1 C7 C9 -115.9(4)
C34 P1 C46 C41 84.9(3)
C40 P1 C46 C41 -164.9(3)
Cr1 P1 C46 C41 -38.4(3)
C34 P1 C46 C45 -95.0(4)
C40 P1 C46 C45 15.2(4)
Cr1 P1 C46 C45 141.7(3)
C4 C5 C10 C12 89.3(6)
C6 C5 C10 C12 -88.6(6)
C4 C5 C10 C11 -35.9(7)
C6 C5 C10 C11 146.1(5)
C18 C13 C14 C15 0.8(8)
C19 C13 C14 C15 -177.5(5)
C13 C14 C15 C16 -1.0(9)
C14 C15 C16 C17 1.2(9)
C15 C16 C17 C18 -1.3(7)
C15 C16 C17 C22 176.9(5)
Cr1 N2 C18 C13 -96.4(10)
Cr1 N2 C18 C17 81.4(11)
C14 C13 C18 N2 176.8(4)
C19 C13 C18 N2 -4.8(6)
C14 C13 C18 C17 -0.9(6)
C19 C13 C18 C17 177.4(4)
C16 C17 C18 N2 -176.6(4)
C22 C17 C18 N2 5.1(5)
C16 C17 C18 C13 1.1(6)
C22 C17 C18 C13 -177.1(4)
C14 C13 C19 C21 80.8(6)
C18 C13 C19 C21 -97.5(6)
C14 C13 C19 C20 -41.2(7)
C18 C13 C19 C20 140.5(6)
C16 C17 C22 C23 28.9(7)
C18 C17 C22 C23 -152.9(5)
C16 C17 C22 C24 -96.6(5)
C18 C17 C22 C24 81.5(5)
N1 Cr1 C25 Si1 -3.3(3)
N2 Cr1 C25 Si1 133.5(3)
P1 Cr1 C25 Si1 -115.8(3)
C28 Si1 C25 Cr1 20.5(4)
C27 Si1 C25 Cr1 -100.3(3)
C26 Si1 C25 Cr1 143.4(3)
C34 C29 C30 C31 -0.1(7)
C29 C30 C31 C32 0.5(8)
C30 C31 C32 C33 0.6(9)
C31 C32 C33 C34 -2.3(8)
C32 C33 C34 C29 2.6(7)
C32 C33 C34 P1 -176.6(4)
C30 C29 C34 C33 -1.5(7)
C30 C29 C34 P1 177.8(3)
C46 P1 C34 C33 3.0(4)
C40 P1 C34 C33 -106.9(4)
Cr1 P1 C34 C33 125.2(3)
C46 P1 C34 C29 -176.3(3)
C40 P1 C34 C29 73.8(3)
Cr1 P1 C34 C29 -54.0(3)
C40 C35 C36 C37 1.7(8)
C35 C36 C37 C38 -0.6(9)
C36 C37 C38 C39 0.2(8)
C37 C38 C39 C40 -0.8(7)
C38 C39 C40 C35 1.9(6)
C38 C39 C40 P1 -176.9(3)
C36 C35 C40 C39 -2.3(7)
C36 C35 C40 P1 176.4(4)
C46 P1 C40 C39 88.6(3)
C34 P1 C40 C39 -160.9(3)
Cr1 P1 C40 C39 -35.0(3)
C46 P1 C40 C35 -90.2(4)
C34 P1 C40 C35 20.3(4)
Cr1 P1 C40 C35 146.2(3)
C45 C46 C41 C42 0.9(6)
P1 C46 C41 C42 -179.0(3)
C46 C41 C42 C43 -1.8(7)
C41 C42 C43 C44 1.6(8)
C42 C43 C44 C45 -0.4(9)
C43 C44 C45 C46 -0.6(8)
C41 C46 C45 C44 0.3(7)
P1 C46 C45 C44 -179.8(4)
